data_2230314
loop_
_publ_author_name
'Kuyinu, Ore'
'Purdy, Andrew P.'
'Butcher, Ray J.'

_publ_section_title
;
 Sulfonated 1,3-bis(4-pyridyl)propane
;
_journal_coeditor_code FL2337
_journal_issue 6
_journal_name_full 'Acta Crystallographica Section E'
_journal_page_first o1534
_journal_paper_doi 10.1107/S1600536811018563
_journal_volume 67
_journal_year 2011
_chemical_formula_iupac 'C13 H14 N2 O6 S2'
_chemical_formula_moiety 'C13 H14 N2 O6 S2'
_chemical_formula_sum 'C13 H14 N2 O6 S2'
_chemical_formula_weight 358.38
_chemical_name_systematic
;
4-[3-(3-sulfonatopyridin-1-ium-4-yl)propyl]pyridin-1-ium-3-sulfonate
;
_space_group_IT_number 19
_symmetry_cell_setting orthorhombic
_symmetry_space_group_name_Hall 'P 2ac 2ab'
_symmetry_space_group_name_H-M 'P 21 21 21'
_atom_sites_solution_hydrogens geom
_atom_sites_solution_primary direct
_atom_sites_solution_secondary difmap
_audit_creation_method SHELXL-97
_cell_angle_alpha 90.00
_cell_angle_beta 90.00
_cell_angle_gamma 90.00
_cell_formula_units_Z 4
_cell_length_a 9.7132(2)
_cell_length_b 11.2624(2)
_cell_length_c 13.5369(2)
_cell_measurement_reflns_used 3437
_cell_measurement_temperature 295(2)
_cell_measurement_theta_max 77.3813
_cell_measurement_theta_min 4.5485
_cell_volume 1480.85(5)
_computing_cell_refinement 'CrysAlis PRO (Oxford Diffraction, 2007)'
_computing_data_collection 'CrysAlis PRO (Oxford Diffraction, 2007)'
_computing_data_reduction 'CrysAlis PRO (Oxford Diffraction, 2007)'
_computing_molecular_graphics 'SHELXTL (Sheldrick, 2008)'
_computing_publication_material 'SHELXTL (Sheldrick, 2008)'
_computing_structure_refinement 'SHELXL97 (Sheldrick, 2008)'
_computing_structure_solution 'SHELXS97 (Sheldrick, 2008)'
_diffrn_ambient_temperature 295(2)
_diffrn_detector_area_resol_mean 10.5081
_diffrn_measured_fraction_theta_full 0.997
_diffrn_measured_fraction_theta_max 0.980
_diffrn_measurement_device_type 'Oxford Diffraction Xcalibur Ruby Gemini'
_diffrn_measurement_method \w
_diffrn_radiation_monochromator graphite
_diffrn_radiation_source 'Enhance (Cu) X-ray Source'
_diffrn_radiation_type CuK\a
_diffrn_radiation_wavelength 1.54178
_diffrn_reflns_av_R_equivalents 0.0209
_diffrn_reflns_av_sigmaI/netI 0.0198
_diffrn_reflns_limit_h_max 12
_diffrn_reflns_limit_h_min -8
_diffrn_reflns_limit_k_max 14
_diffrn_reflns_limit_k_min -11
_diffrn_reflns_limit_l_max 13
_diffrn_reflns_limit_l_min -16
_diffrn_reflns_number 3960
_diffrn_reflns_theta_full 67.50
_diffrn_reflns_theta_max 77.58
_diffrn_reflns_theta_min 5.11
_exptl_absorpt_coefficient_mu 3.589
_exptl_absorpt_correction_T_max 0.626
_exptl_absorpt_correction_T_min 0.290
_exptl_absorpt_correction_type analytical
_exptl_absorpt_process_details
;
[CrysAlis PRO (Oxford Diffraction, 2007), based on expressions derived
by
Clark & Reid (1995)]
;
_exptl_crystal_colour 'pale yellow'
_exptl_crystal_density_diffrn 1.607
_exptl_crystal_density_method 'not measured'
_exptl_crystal_description needle
_exptl_crystal_F_000 744
_exptl_crystal_size_max 0.7731
_exptl_crystal_size_mid 0.2511
_exptl_crystal_size_min 0.1900
_refine_diff_density_max 0.509
_refine_diff_density_min -0.518
_refine_ls_abs_structure_details 'Flack (1983), 899 Friedel pairs'
_refine_ls_abs_structure_Flack 0.07(2)
_refine_ls_extinction_method none
_refine_ls_goodness_of_fit_ref 1.058
_refine_ls_hydrogen_treatment constr
_refine_ls_matrix_type full
_refine_ls_number_parameters 208
_refine_ls_number_reflns 2714
_refine_ls_number_restraints 12
_refine_ls_restrained_S_all 1.080
_refine_ls_R_factor_all 0.0398
_refine_ls_R_factor_gt 0.0380
_refine_ls_shift/su_max 0.000
_refine_ls_shift/su_mean 0.000
_refine_ls_structure_factor_coef Fsqd
_refine_ls_weighting_details 'calc w=1/[\s^2^(Fo^2^)+(0.0719P)^2^+0.3816P] where P=(Fo^2^+2Fc^2^)/3'
_refine_ls_weighting_scheme calc
_refine_ls_wR_factor_gt 0.1042
_refine_ls_wR_factor_ref 0.1056
_reflns_number_gt 2593
_reflns_number_total 2714
_reflns_threshold_expression I>2\s(I)
_cod_data_source_file fl2337.cif
_cod_data_source_block I
_cod_database_code 2230314
_cod_database_fobs_code 2230314

loop_
_symmetry_equiv_pos_as_xyz
'x, y, z'
'-x+1/2, -y, z+1/2'
'-x, y+1/2, -z+1/2'
'x+1/2, -y+1/2, -z'

loop_
_atom_site_type_symbol
_atom_site_label
_atom_site_fract_x
_atom_site_fract_y
_atom_site_fract_z
_atom_site_U_iso_or_equiv
_atom_site_adp_type
_atom_site_calc_flag
_atom_site_refinement_flags
_atom_site_occupancy
_atom_site_symmetry_multiplicity
_atom_site_disorder_assembly
_atom_site_disorder_group
S S1 0.28273(7) 0.82506(6) 0.18353(4) 0.03490(17) Uani d . 1 1 . .
S S2 0.25484(7) 0.69702(6) 0.73312(6) 0.0450(2) Uani d . 1 1 . .
O O1A 0.1398(2) 0.8521(2) 0.16464(17) 0.0501(6) Uani d . 1 1 . .
O O2A 0.3744(3) 0.8523(3) 0.10328(15) 0.0587(7) Uani d . 1 1 . .
O O3A 0.3027(2) 0.70553(17) 0.22295(16) 0.0444(5) Uani d . 1 1 . .
O O1B 0.2815(3) 0.6781(2) 0.8361(2) 0.0741(8) Uani d U 1 1 . .
O O2B 0.3281(3) 0.80026(19) 0.69595(18) 0.0521(5) Uani d . 1 1 . .
O O3B 0.1119(3) 0.6967(3) 0.7050(3) 0.0883(11) Uani d U 1 1 . .
N N1A 0.4665(3) 1.0862(2) 0.3287(2) 0.0478(6) Uani d . 1 1 . .
H H1AA 0.5265 1.1394 0.3135 0.057 Uiso calc R 1 1 . .
N N1B 0.4929(2) 0.4168(2) 0.68491(18) 0.0356(5) Uani d . 1 1 . .
H H1BA 0.5502 0.3772 0.7204 0.043 Uiso calc R 1 1 . .
C C1 0.1965(3) 0.8097(3) 0.41421(19) 0.0386(6) Uani d . 1 1 . .
H H1A 0.1477 0.7738 0.3593 0.046 Uiso calc R 1 1 . .
H H1B 0.1293 0.8374 0.4620 0.046 Uiso calc R 1 1 . .
C C2 0.2932(3) 0.7187(3) 0.4620(2) 0.0424(6) Uani d . 1 1 . .
H H2A 0.3445 0.7570 0.5147 0.051 Uiso calc R 1 1 . .
H H2B 0.3588 0.6912 0.4131 0.051 Uiso calc R 1 1 . .
C C3 0.2151(3) 0.6114(3) 0.5045(2) 0.0479(7) Uani d . 1 1 . .
H H3A 0.1350 0.6384 0.5409 0.057 Uiso calc R 1 1 . .
H H3B 0.1841 0.5605 0.4512 0.057 Uiso calc R 1 1 . .
C C1A 0.2832(3) 0.9119(2) 0.37844(17) 0.0326(5) Uani d . 1 1 . .
C C2A 0.3323(3) 0.9228(2) 0.28185(18) 0.0301(5) Uani d . 1 1 . .
C C3A 0.4240(3) 1.0107(2) 0.2592(2) 0.0391(6) Uani d . 1 1 . .
H H3AA 0.4569 1.0178 0.1950 0.047 Uiso calc R 1 1 . .
C C4A 0.4185(4) 1.0818(3) 0.4211(3) 0.0553(9) Uani d . 1 1 . .
H H4AA 0.4473 1.1374 0.4675 0.066 Uiso calc R 1 1 . .
C C5A 0.3276(4) 0.9959(3) 0.4470(2) 0.0486(7) Uani d . 1 1 . .
H H5AA 0.2945 0.9929 0.5114 0.058 Uiso calc R 1 1 . .
C C1B 0.3094(3) 0.5428(2) 0.57229(19) 0.0356(5) Uani d . 1 1 . .
C C2B 0.3329(3) 0.5730(2) 0.67150(19) 0.0310(5) Uani d . 1 1 . .
C C3B 0.4251(3) 0.5075(2) 0.72588(19) 0.0338(5) Uani d . 1 1 . .
H H3BA 0.4405 0.5264 0.7918 0.041 Uiso calc R 1 1 . .
C C4B 0.4747(3) 0.3857(2) 0.5911(2) 0.0401(6) Uani d . 1 1 . .
H H4BA 0.5246 0.3229 0.5645 0.048 Uiso calc R 1 1 . .
C C5B 0.3826(3) 0.4462(3) 0.53385(19) 0.0414(6) Uani d . 1 1 . .
H H5BA 0.3684 0.4230 0.4687 0.050 Uiso calc R 1 1 . .

loop_
_atom_site_aniso_label
_atom_site_aniso_U_11
_atom_site_aniso_U_22
_atom_site_aniso_U_33
_atom_site_aniso_U_12
_atom_site_aniso_U_13
_atom_site_aniso_U_23
S1 0.0363(3) 0.0368(3) 0.0316(3) 0.0032(3) -0.0007(2) -0.0034(2)
S2 0.0395(4) 0.0328(3) 0.0627(4) -0.0030(3) 0.0108(3) -0.0146(3)
O1A 0.0454(12) 0.0517(13) 0.0531(12) 0.0097(10) -0.0129(9) -0.0057(10)
O2A 0.0598(14) 0.0826(18) 0.0336(9) -0.0084(14) 0.0095(10) -0.0077(11)
O3A 0.0485(11) 0.0315(9) 0.0532(11) 0.0056(9) -0.0039(9) -0.0078(8)
O1B 0.102(2) 0.0568(14) 0.0640(14) 0.0053(16) 0.0363(15) -0.0128(12)
O2B 0.0640(14) 0.0320(10) 0.0604(13) -0.0069(10) -0.0061(11) -0.0096(9)
O3B 0.0386(12) 0.0712(18) 0.155(3) 0.0011(13) 0.0049(16) -0.055(2)
N1A 0.0484(14) 0.0281(11) 0.0669(17) -0.0097(10) -0.0099(13) 0.0047(11)
N1B 0.0359(11) 0.0312(10) 0.0396(11) 0.0001(9) 0.0002(9) 0.0083(9)
C1 0.0378(13) 0.0425(14) 0.0354(11) 0.0022(12) 0.0038(10) 0.0110(11)
C2 0.0405(14) 0.0468(14) 0.0401(13) -0.0009(13) 0.0002(12) 0.0174(11)
C3 0.0466(16) 0.0459(15) 0.0511(15) -0.0080(14) -0.0070(14) 0.0181(13)
C1A 0.0353(12) 0.0307(11) 0.0319(11) 0.0061(11) 0.0011(10) 0.0021(9)
C2A 0.0327(11) 0.0260(10) 0.0314(10) 0.0043(10) -0.0011(9) 0.0024(9)
C3A 0.0415(14) 0.0333(12) 0.0425(14) -0.0003(11) -0.0002(11) 0.0086(11)
C4A 0.071(2) 0.0360(15) 0.0585(18) -0.0021(15) -0.0121(17) -0.0129(14)
C5A 0.0600(19) 0.0457(16) 0.0401(14) 0.0031(15) 0.0010(13) -0.0098(12)
C1B 0.0388(13) 0.0312(12) 0.0368(12) -0.0063(11) 0.0020(11) 0.0079(10)
C2B 0.0337(12) 0.0230(10) 0.0363(12) -0.0032(9) 0.0067(10) -0.0013(9)
C3B 0.0383(12) 0.0332(12) 0.0299(11) -0.0069(10) 0.0025(10) -0.0008(10)
C4B 0.0488(15) 0.0286(12) 0.0428(14) 0.0014(12) 0.0105(12) -0.0010(11)
C5B 0.0557(16) 0.0412(14) 0.0272(11) -0.0061(14) 0.0046(11) -0.0023(11)

loop_
_atom_type_symbol
_atom_type_description
_atom_type_scat_dispersion_real
_atom_type_scat_dispersion_imag
_atom_type_scat_source
C C 0.0181 0.0091 'International Tables Vol C Tables 4.2.6.8 and 6.1.1.4'
H H 0.0000 0.0000 'International Tables Vol C Tables 4.2.6.8 and 6.1.1.4'
N N 0.0311 0.0180 'International Tables Vol C Tables 4.2.6.8 and 6.1.1.4'
O O 0.0492 0.0322 'International Tables Vol C Tables 4.2.6.8 and 6.1.1.4'
S S 0.3331 0.5567 'International Tables Vol C Tables 4.2.6.8 and 6.1.1.4'

loop_
_geom_angle_atom_site_label_1
_geom_angle_atom_site_label_2
_geom_angle_atom_site_label_3
_geom_angle_site_symmetry_1
_geom_angle_site_symmetry_3
_geom_angle
_geom_angle_publ_flag
O2A S1 O1A . . 114.62(15) ?
O2A S1 O3A . . 112.98(15) ?
O1A S1 O3A . . 112.74(14) ?
O2A S1 C2A . . 105.27(13) ?
O1A S1 C2A . . 105.09(12) ?
O3A S1 C2A . . 105.00(11) ?
O1B S2 O3B . . 115.5(2) ?
O1B S2 O2B . . 111.54(16) ?
O3B S2 O2B . . 112.5(2) ?
O1B S2 C2B . . 105.08(15) ?
O3B S2 C2B . . 106.43(15) ?
O2B S2 C2B . . 104.76(13) ?
C3A N1A C4A . . 121.9(3) ?
C3A N1A H1AA . . 119.1 ?
C4A N1A H1AA . . 119.1 ?
C4B N1B C3B . . 122.2(2) ?
C4B N1B H1BA . . 118.9 ?
C3B N1B H1BA . . 118.9 ?
C1A C1 C2 . . 107.7(2) ?
C1A C1 H1A . . 110.2 ?
C2 C1 H1A . . 110.2 ?
C1A C1 H1B . . 110.2 ?
C2 C1 H1B . . 110.2 ?
H1A C1 H1B . . 108.5 ?
C1 C2 C3 . . 112.4(2) ?
C1 C2 H2A . . 109.1 ?
C3 C2 H2A . . 109.1 ?
C1 C2 H2B . . 109.1 ?
C3 C2 H2B . . 109.1 ?
H2A C2 H2B . . 107.9 ?
C1B C3 C2 . . 109.3(2) ?
C1B C3 H3A . . 109.8 ?
C2 C3 H3A . . 109.8 ?
C1B C3 H3B . . 109.8 ?
C2 C3 H3B . . 109.8 ?
H3A C3 H3B . . 108.3 ?
C5A C1A C2A . . 117.2(3) ?
C5A C1A C1 . . 118.5(2) ?
C2A C1A C1 . . 124.0(2) ?
C3A C2A C1A . . 119.8(2) ?
C3A C2A S1 . . 116.9(2) ?
C1A C2A S1 . . 123.30(19) ?
N1A C3A C2A . . 120.4(3) ?
N1A C3A H3AA . . 119.8 ?
C2A C3A H3AA . . 119.8 ?
N1A C4A C5A . . 119.7(3) ?
N1A C4A H4AA . . 120.1 ?
C5A C4A H4AA . . 120.1 ?
C4A C5A C1A . . 120.9(3) ?
C4A C5A H5AA . . 119.5 ?
C1A C5A H5AA . . 119.5 ?
C5B C1B C2B . . 117.5(2) ?
C5B C1B C3 . . 118.7(3) ?
C2B C1B C3 . . 123.8(3) ?
C3B C2B C1B . . 119.2(2) ?
C3B C2B S2 . . 116.38(19) ?
C1B C2B S2 . . 124.4(2) ?
N1B C3B C2B . . 120.6(2) ?
N1B C3B H3BA . . 119.7 ?
C2B C3B H3BA . . 119.7 ?
N1B C4B C5B . . 119.9(3) ?
N1B C4B H4BA . . 120.1 ?
C5B C4B H4BA . . 120.1 ?
C4B C5B C1B . . 120.6(2) ?
C4B C5B H5BA . . 119.7 ?
C1B C5B H5BA . . 119.7 ?

loop_
_geom_bond_atom_site_label_1
_geom_bond_atom_site_label_2
_geom_bond_site_symmetry_2
_geom_bond_distance
_geom_bond_publ_flag
S1 O2A . 1.438(2) ?
S1 O1A . 1.444(2) ?
S1 O3A . 1.461(2) ?
S1 C2A . 1.793(3) ?
S2 O1B . 1.433(3) ?
S2 O3B . 1.439(3) ?
S2 O2B . 1.453(2) ?
S2 C2B . 1.795(2) ?
N1A C3A . 1.334(4) ?
N1A C4A . 1.337(5) ?
N1A H1AA . 0.8600 ?
N1B C4B . 1.329(4) ?
N1B C3B . 1.336(3) ?
N1B H1BA . 0.8600 ?
C1 C1A . 1.506(4) ?
C1 C2 . 1.534(4) ?
C1 H1A . 0.9700 ?
C1 H1B . 0.9700 ?
C2 C3 . 1.539(4) ?
C2 H2A . 0.9700 ?
C2 H2B . 0.9700 ?
C3 C1B . 1.509(4) ?
C3 H3A . 0.9700 ?
C3 H3B . 0.9700 ?
C1A C5A . 1.394(4) ?
C1A C2A . 1.397(3) ?
C2A C3A . 1.366(4) ?
C3A H3AA . 0.9300 ?
C4A C5A . 1.356(5) ?
C4A H4AA . 0.9300 ?
C5A H5AA . 0.9300 ?
C1B C5B . 1.400(4) ?
C1B C2B . 1.404(4) ?
C2B C3B . 1.375(4) ?
C3B H3BA . 0.9300 ?
C4B C5B . 1.366(4) ?
C4B H4BA . 0.9300 ?
C5B H5BA . 0.9300 ?

loop_
_geom_hbond_atom_site_label_D
_geom_hbond_atom_site_label_H
_geom_hbond_atom_site_label_A
_geom_hbond_site_symmetry_A
_geom_hbond_distance_DH
_geom_hbond_distance_HA
_geom_hbond_distance_DA
_geom_hbond_angle_DHA
N1A H1AA O3A 3_655 0.86 1.88 2.706(3) 159
N1A H1AA S1 3_655 0.86 2.79 3.633(3) 165
N1B H1BA O2B 3_646 0.86 1.85 2.710(3) 176
N1B H1BA S2 3_646 0.86 2.85 3.655(2) 158
C3B H3BA O1A 4_566 0.93 2.44 3.008(3) 119
C4B H4BA O2A 3_645 0.93 2.50 3.035(3) 117
C5B H5BA O1B 2_564 0.93 2.58 3.416(4) 150

loop_
_geom_torsion_atom_site_label_1
_geom_torsion_atom_site_label_2
_geom_torsion_atom_site_label_3
_geom_torsion_atom_site_label_4
_geom_torsion_site_symmetry_1
_geom_torsion_site_symmetry_2
_geom_torsion_site_symmetry_3
_geom_torsion_site_symmetry_4
_geom_torsion
_geom_torsion_publ_flag
C1A C1 C2 C3 . . . . 178.2(2) ?
C1 C2 C3 C1B . . . . -165.5(3) ?
C2 C1 C1A C5A . . . . -78.8(3) ?
C2 C1 C1A C2A . . . . 95.4(3) ?
C5A C1A C2A C3A . . . . 2.3(4) ?
C1 C1A C2A C3A . . . . -172.0(2) ?
C5A C1A C2A S1 . . . . -178.4(2) ?
C1 C1A C2A S1 . . . . 7.3(4) ?
O2A S1 C2A C3A . . . . 9.9(2) ?
O1A S1 C2A C3A . . . . -111.5(2) ?
O3A S1 C2A C3A . . . . 129.4(2) ?
O2A S1 C2A C1A . . . . -169.4(2) ?
O1A S1 C2A C1A . . . . 69.2(2) ?
O3A S1 C2A C1A . . . . -50.0(2) ?
C4A N1A C3A C2A . . . . -2.3(5) ?
C1A C2A C3A N1A . . . . -0.2(4) ?
S1 C2A C3A N1A . . . . -179.5(2) ?
C3A N1A C4A C5A . . . . 2.4(5) ?
N1A C4A C5A C1A . . . . -0.1(5) ?
C2A C1A C5A C4A . . . . -2.2(5) ?
C1 C1A C5A C4A . . . . 172.4(3) ?
C2 C3 C1B C5B . . . . -94.3(3) ?
C2 C3 C1B C2B . . . . 82.9(3) ?
C5B C1B C2B C3B . . . . -0.1(4) ?
C3 C1B C2B C3B . . . . -177.4(3) ?
C5B C1B C2B S2 . . . . 177.4(2) ?
C3 C1B C2B S2 . . . . 0.2(4) ?
O1B S2 C2B C3B . . . . -15.5(3) ?
O3B S2 C2B C3B . . . . -138.4(3) ?
O2B S2 C2B C3B . . . . 102.2(2) ?
O1B S2 C2B C1B . . . . 166.9(2) ?
O3B S2 C2B C1B . . . . 44.0(3) ?
O2B S2 C2B C1B . . . . -75.4(2) ?
C4B N1B C3B C2B . . . . -0.1(4) ?
C1B C2B C3B N1B . . . . 0.7(4) ?
S2 C2B C3B N1B . . . . -177.00(19) ?
C3B N1B C4B C5B . . . . -1.0(4) ?
N1B C4B C5B C1B . . . . 1.6(4) ?
C2B C1B C5B C4B . . . . -1.0(4) ?
C3 C1B C5B C4B . . . . 176.4(3) ?

loop_
_cod_related_entry_id
_cod_related_entry_database
_cod_related_entry_code
1 ChemSpider 30656700
